data_7025609
loop_
_publ_author_name
'Cruz, Carlos A.'
'Emslie, David J. H.'
'Jenkins, Hilary A.'
'Britten, James F.'

_publ_section_title
;
 A thermally robust di-n-butyl thorium complex with an unstable dimethyl
 analogue.
;
_journal_issue 29
_journal_name_full 'Dalton transactions (Cambridge, England : 2003)'
_journal_page_first 6626
_journal_page_last 6628
_journal_paper_doi 10.1039/c002122a
_journal_volume 39
_journal_year 2010
_chemical_formula_moiety 'C37 H56 Li N3 O2 Th, C6 H14'
_chemical_formula_sum 'C43 H70 Li N3 O2 Th'
_chemical_formula_weight 900.02
_space_group_IT_number 15
_symmetry_cell_setting monoclinic
_symmetry_Int_Tables_number 15
_symmetry_space_group_name_Hall '-C 2yc'
_symmetry_space_group_name_H-M 'C 1 2/c 1'
_atom_sites_solution_hydrogens geom
_atom_sites_solution_primary direct
_atom_sites_solution_secondary difmap
_audit_creation_method SHELXL-97
_cell_angle_alpha 90.00
_cell_angle_beta 102.922(4)
_cell_angle_gamma 90.00
_cell_formula_units_Z 8
_cell_length_a 34.258(7)
_cell_length_b 14.286(3)
_cell_length_c 17.419(4)
_cell_measurement_reflns_used 1355
_cell_measurement_temperature 173(2)
_cell_measurement_theta_max 14.09
_cell_measurement_theta_min 2.32
_cell_volume 8309(3)
_computing_cell_refinement 'Bruker APEX2'
_computing_data_collection 'Bruker APEX2'
_computing_data_reduction 'Bruker APEX2'
_computing_molecular_graphics 'Bruker SHELXTL'
_computing_publication_material 'Bruker SHELXTL'
_computing_structure_refinement 'SHELXL-97 (Sheldrick, 1997)'
_computing_structure_solution 'SHELXS-97 (Sheldrick, 1990)'
_diffrn_ambient_temperature 173(2)
_diffrn_measured_fraction_theta_full 0.999
_diffrn_measured_fraction_theta_max 0.999
_diffrn_measurement_device_type 'CCD area detector'
_diffrn_measurement_method 'phi and omega scans'
_diffrn_radiation_monochromator graphite
_diffrn_radiation_type MoK\a
_diffrn_radiation_wavelength 0.71073
_diffrn_reflns_av_R_equivalents 0.1567
_diffrn_reflns_av_sigmaI/netI 0.1348
_diffrn_reflns_limit_h_max 36
_diffrn_reflns_limit_h_min -40
_diffrn_reflns_limit_k_max 16
_diffrn_reflns_limit_k_min -14
_diffrn_reflns_limit_l_max 20
_diffrn_reflns_limit_l_min -18
_diffrn_reflns_number 41676
_diffrn_reflns_theta_full 25.00
_diffrn_reflns_theta_max 25.00
_diffrn_reflns_theta_min 1.87
_diffrn_source 'fine-focus sealed tube'
_exptl_absorpt_coefficient_mu 3.622
_exptl_absorpt_correction_T_max 0.9402
_exptl_absorpt_correction_T_min 0.6561
_exptl_absorpt_correction_type numerical
_exptl_absorpt_process_details SADABS
_exptl_crystal_colour orange
_exptl_crystal_density_diffrn 1.368
_exptl_crystal_density_method 'not measured'
_exptl_crystal_description rod
_exptl_crystal_F_000 3456
_exptl_crystal_recrystallization_method 'toluene/hexane, -30 oC'
_exptl_crystal_size_max 0.126
_exptl_crystal_size_mid 0.097
_exptl_crystal_size_min 0.031
_platon_squeeze_details
;
One disordered molecule of hexane was removed via squeeze.
;
_refine_diff_density_max 2.151
_refine_diff_density_min -0.875
_refine_diff_density_rms 0.160
_refine_ls_extinction_method none
_refine_ls_goodness_of_fit_ref 0.983
_refine_ls_hydrogen_treatment constr
_refine_ls_matrix_type full
_refine_ls_number_parameters 386
_refine_ls_number_reflns 7306
_refine_ls_number_restraints 16
_refine_ls_restrained_S_all 0.982
_refine_ls_R_factor_all 0.1322
_refine_ls_R_factor_gt 0.0645
_refine_ls_shift/su_max 0.012
_refine_ls_shift/su_mean 0.001
_refine_ls_structure_factor_coef Fsqd
_refine_ls_weighting_details 'calc w=1/[\s^2^(Fo^2^)+(0.0573P)^2^+0.0000P] where P=(Fo^2^+2Fc^2^)/3'
_refine_ls_weighting_scheme calc
_refine_ls_wR_factor_gt 0.1268
_refine_ls_wR_factor_ref 0.1447
_reflns_number_gt 4040
_reflns_number_total 7306
_reflns_threshold_expression >2sigma(I)
_cod_data_source_file c002122a.txt
_cod_data_source_block cruz50
_cod_original_sg_symbol_H-M 'C 2/c'
_cod_database_code 7025609

loop_
_symmetry_equiv_pos_as_xyz
'x, y, z'
'-x, y, -z+1/2'
'x+1/2, y+1/2, z'
'-x+1/2, y+1/2, -z+1/2'
'-x, -y, -z'
'x, -y, z-1/2'
'-x+1/2, -y+1/2, -z'
'x+1/2, -y+1/2, z-1/2'

loop_
_atom_site_label
_atom_site_type_symbol
_atom_site_fract_x
_atom_site_fract_y
_atom_site_fract_z
_atom_site_U_iso_or_equiv
_atom_site_adp_type
_atom_site_occupancy
_atom_site_symmetry_multiplicity
_atom_site_calc_flag
_atom_site_refinement_flags
_atom_site_disorder_assembly
_atom_site_disorder_group
Th1 Th 0.149064(13) 0.36398(3) 0.17279(2) 0.04312(16) Uani 1 1 d . . .
N1 N 0.1679(3) 0.2356(6) 0.2525(5) 0.045(2) Uani 1 1 d . A .
N2 N 0.2155(3) 0.3782(6) 0.2809(5) 0.042(2) Uani 1 1 d . A .
N3 N 0.1838(3) 0.5059(6) 0.1758(5) 0.044(2) Uani 1 1 d . A .
C1 C 0.1488(4) 0.1555(7) 0.2102(7) 0.055(3) Uani 1 1 d . A .
C2 C 0.1471(3) 0.1553(7) 0.1257(7) 0.043(3) Uani 1 1 d . . .
C3 C 0.1244(4) 0.0828(8) 0.0808(7) 0.055(3) Uani 1 1 d . A .
H3A H 0.1220 0.0817 0.0254 0.065 Uiso 1 1 calc R . .
C4 C 0.1057(4) 0.0135(8) 0.1156(8) 0.058(3) Uani 1 1 d . . .
H4A H 0.0909 -0.0341 0.0837 0.069 Uiso 1 1 calc R A .
C5 C 0.1085(4) 0.0130(8) 0.1954(8) 0.059(3) Uani 1 1 d . A .
H5A H 0.0970 -0.0372 0.2186 0.071 Uiso 1 1 calc R . .
C6 C 0.1279(4) 0.0858(8) 0.2432(7) 0.049(3) Uani 1 1 d . . .
C7 C 0.1687(4) 0.2305(8) 0.0904(6) 0.051(3) Uani 1 1 d . A .
C8 C 0.1592(5) 0.2234(9) -0.0006(7) 0.090(5) Uani 1 1 d . . .
H8A H 0.1703 0.1649 -0.0162 0.135 Uiso 1 1 calc R A .
H8B H 0.1713 0.2766 -0.0223 0.135 Uiso 1 1 calc R . .
H8C H 0.1301 0.2241 -0.0210 0.135 Uiso 1 1 calc R . .
C9 C 0.2137(4) 0.2293(8) 0.1192(8) 0.072(4) Uani 1 1 d . . .
H9A H 0.2250 0.1799 0.0919 0.108 Uiso 1 1 calc R A .
H9B H 0.2205 0.2173 0.1761 0.108 Uiso 1 1 calc R . .
H9C H 0.2246 0.2900 0.1085 0.108 Uiso 1 1 calc R . .
C10 C 0.1263(4) 0.0920(8) 0.3305(7) 0.059(3) Uani 1 1 d . A .
H10A H 0.1365 0.1552 0.3500 0.071 Uiso 1 1 calc R . .
C11 C 0.1549(5) 0.0183(9) 0.3778(8) 0.094(5) Uani 1 1 d . . .
H11A H 0.1540 0.0224 0.4336 0.141 Uiso 1 1 calc R A .
H11B H 0.1822 0.0302 0.3720 0.141 Uiso 1 1 calc R . .
H11C H 0.1465 -0.0444 0.3579 0.141 Uiso 1 1 calc R . .
C12 C 0.0838(5) 0.0816(11) 0.3444(9) 0.104(6) Uani 1 1 d . . .
H12A H 0.0664 0.1291 0.3138 0.156 Uiso 1 1 calc R A .
H12B H 0.0845 0.0900 0.4005 0.156 Uiso 1 1 calc R . .
H12C H 0.0735 0.0191 0.3277 0.156 Uiso 1 1 calc R . .
C13 C 0.2018(4) 0.2220(7) 0.3190(7) 0.050(3) Uani 1 1 d . . .
H13A H 0.2165 0.1646 0.3107 0.060 Uiso 1 1 calc R A .
H13B H 0.1920 0.2140 0.3679 0.060 Uiso 1 1 calc R . .
C14 C 0.2292(4) 0.3040(7) 0.3273(7) 0.045(3) Uani 1 1 d . A .
C15 C 0.2661(3) 0.3060(8) 0.3797(7) 0.053(3) Uani 1 1 d . . .
H15A H 0.2748 0.2549 0.4142 0.063 Uiso 1 1 calc R A .
C16 C 0.2898(4) 0.3833(8) 0.3808(7) 0.060(3) Uani 1 1 d . A .
H16A H 0.3158 0.3845 0.4146 0.071 Uiso 1 1 calc R . .
C17 C 0.2766(4) 0.4596(8) 0.3332(7) 0.051(3) Uani 1 1 d . . .
H17A H 0.2929 0.5136 0.3344 0.061 Uiso 1 1 calc R A .
C18 C 0.2383(3) 0.4550(7) 0.2830(6) 0.040(3) Uani 1 1 d . A .
C19 C 0.2212(4) 0.5335(7) 0.2293(6) 0.053(3) Uani 1 1 d . . .
H19A H 0.2162 0.5879 0.2610 0.063 Uiso 1 1 calc R A .
H19B H 0.2408 0.5529 0.1983 0.063 Uiso 1 1 calc R . .
C20 C 0.1653(3) 0.5782(7) 0.1214(6) 0.043(3) Uani 1 1 d . . .
C21 C 0.1472(4) 0.6549(7) 0.1487(7) 0.054(3) Uani 1 1 d . A .
C22 C 0.1287(4) 0.7257(9) 0.0965(7) 0.062(4) Uani 1 1 d . . .
H22A H 0.1150 0.7763 0.1141 0.074 Uiso 1 1 calc R A .
C23 C 0.1313(4) 0.7182(9) 0.0182(8) 0.064(4) Uani 1 1 d . A .
H23A H 0.1198 0.7658 -0.0179 0.077 Uiso 1 1 calc R . .
C24 C 0.1506(4) 0.6420(10) -0.0090(7) 0.066(4) Uani 1 1 d . . .
H24A H 0.1518 0.6388 -0.0629 0.080 Uiso 1 1 calc R A .
C25 C 0.1675(3) 0.5734(8) 0.0412(6) 0.045(3) Uani 1 1 d . A .
C26 C 0.1430(5) 0.6662(9) 0.2329(8) 0.075(4) Uani 1 1 d . . .
H26A H 0.1560 0.6103 0.2625 0.090 Uiso 1 1 calc R A .
C27 C 0.0985(5) 0.6671(12) 0.2417(11) 0.131(7) Uani 1 1 d . A .
H27A H 0.0847 0.6112 0.2166 0.196 Uiso 1 1 calc R . .
H27B H 0.0850 0.7232 0.2164 0.196 Uiso 1 1 calc R . .
H27C H 0.0980 0.6673 0.2977 0.196 Uiso 1 1 calc R . .
C28 C 0.1656(6) 0.7530(10) 0.2734(7) 0.110(7) Uani 1 1 d . A .
H28A H 0.1626 0.7565 0.3280 0.165 Uiso 1 1 calc R . .
H28B H 0.1543 0.8096 0.2450 0.165 Uiso 1 1 calc R . .
H28C H 0.1940 0.7480 0.2727 0.165 Uiso 1 1 calc R . .
C29 C 0.1895(4) 0.4922(8) 0.0117(7) 0.060(4) Uani 1 1 d . . .
H29A H 0.1849 0.4349 0.0415 0.072 Uiso 1 1 calc R A .
C30 C 0.2343(5) 0.5085(11) 0.0273(9) 0.097(5) Uani 1 1 d . A .
H30A H 0.2447 0.5214 0.0834 0.145 Uiso 1 1 calc R . .
H30B H 0.2398 0.5621 -0.0038 0.145 Uiso 1 1 calc R . .
H30C H 0.2474 0.4526 0.0123 0.145 Uiso 1 1 calc R . .
C31 C 0.1742(5) 0.4710(9) -0.0775(7) 0.090(5) Uani 1 1 d . A .
H31A H 0.1892 0.4181 -0.0922 0.135 Uiso 1 1 calc R . .
H31B H 0.1782 0.5262 -0.1083 0.135 Uiso 1 1 calc R . .
H31C H 0.1457 0.4554 -0.0883 0.135 Uiso 1 1 calc R . .
C32 C 0.0876(4) 0.3880(9) 0.0483(7) 0.066(4) Uani 1 1 d . A .
H32A H 0.0600 0.3977 0.0199 0.098 Uiso 1 1 d R . .
H32B H 0.1045 0.4364 0.0364 0.098 Uiso 1 1 d R . .
H32C H 0.0968 0.3281 0.0331 0.098 Uiso 1 1 d R . .
C33 C 0.0916(4) 0.3887(9) 0.2490(7) 0.072(4) Uani 1 1 d . A .
H33A H 0.0652 0.3994 0.2576 0.108 Uiso 1 1 d R . .
H33B H 0.1015 0.3298 0.2709 0.108 Uiso 1 1 d R . .
H33C H 0.1091 0.4381 0.2741 0.108 Uiso 1 1 d R . .
Li1 Li 0.0539(6) 0.3770(15) 0.1412(10) 0.067(6) Uani 0.587(10) 1 d PD A 1
O1 O 0.0012(4) 0.4482(8) 0.1317(10) 0.097(5) Uiso 0.587(10) 1 d PD A 1
O2 O 0.0161(3) 0.2700(7) 0.1055(11) 0.076(4) Uiso 0.587(10) 1 d PD A 1
C34 C -0.0028(6) 0.5466(13) 0.1337(19) 0.124(10) Uiso 0.587(10) 1 d PD A 1
H34A H -0.0292 0.5649 0.1025 0.185 Uiso 0.587(10) 1 calc PR A 1
H34B H 0.0181 0.5760 0.1116 0.185 Uiso 0.587(10) 1 calc PR A 1
H34C H 0.0000 0.5672 0.1883 0.185 Uiso 0.587(10) 1 calc PR A 1
C35 C -0.0294(5) 0.3907(10) 0.0802(14) 0.073(6) Uiso 0.587(10) 1 d PD A 1
H35A H -0.0246 0.3875 0.0263 0.088 Uiso 0.587(10) 1 calc PR A 1
H35B H -0.0566 0.4161 0.0775 0.088 Uiso 0.587(10) 1 calc PR A 1
C36 C -0.0245(5) 0.2957(13) 0.1191(12) 0.087(7) Uiso 0.587(10) 1 d PD A 1
H36A H -0.0244 0.2996 0.1759 0.104 Uiso 0.587(10) 1 calc PR A 1
H36B H -0.0455 0.2513 0.0929 0.104 Uiso 0.587(10) 1 calc PR A 1
C37 C 0.0245(6) 0.1755(11) 0.1404(13) 0.082(7) Uiso 0.587(10) 1 d PD A 1
H37A H 0.0034 0.1322 0.1148 0.123 Uiso 0.587(10) 1 calc PR A 1
H37B H 0.0252 0.1783 0.1969 0.123 Uiso 0.587(10) 1 calc PR A 1
H37C H 0.0505 0.1536 0.1326 0.123 Uiso 0.587(10) 1 calc PR A 1
Li1' Li 0.0539(6) 0.3770(15) 0.1412(10) 0.067(6) Uani 0.413(10) 1 d PD A 2
O1' O 0.0032(4) 0.4527(10) 0.0966(12) 0.097(5) Uiso 0.413(10) 1 d PD A 2
O2' O 0.0142(4) 0.2715(8) 0.1284(14) 0.076(4) Uiso 0.413(10) 1 d PD A 2
C34' C 0.0004(7) 0.5514(14) 0.097(2) 0.124(10) Uiso 0.413(10) 1 d PD A 2
H34D H -0.0277 0.5698 0.0923 0.185 Uiso 0.413(10) 1 calc PR A 2
H34E H 0.0103 0.5773 0.0532 0.185 Uiso 0.413(10) 1 calc PR A 2
H34F H 0.0165 0.5756 0.1470 0.185 Uiso 0.413(10) 1 calc PR A 2
C35' C -0.0302(5) 0.3944(14) 0.1090(19) 0.073(6) Uiso 0.413(10) 1 d PD A 2
H35C H -0.0563 0.4221 0.0829 0.088 Uiso 0.413(10) 1 calc PR A 2
H35D H -0.0293 0.3867 0.1658 0.088 Uiso 0.413(10) 1 calc PR A 2
C36' C -0.0237(6) 0.3020(15) 0.0718(15) 0.087(7) Uiso 0.413(10) 1 d PD A 2
H36C H -0.0460 0.2578 0.0712 0.104 Uiso 0.413(10) 1 calc PR A 2
H36D H -0.0196 0.3100 0.0177 0.104 Uiso 0.413(10) 1 calc PR A 2
C37' C 0.0237(6) 0.1786(11) 0.0995(16) 0.082(7) Uiso 0.413(10) 1 d PD A 2
H37D H 0.0014 0.1356 0.0989 0.123 Uiso 0.413(10) 1 calc PR A 2
H37E H 0.0480 0.1538 0.1344 0.123 Uiso 0.413(10) 1 calc PR A 2
H37F H 0.0281 0.1849 0.0460 0.123 Uiso 0.413(10) 1 calc PR A 2

loop_
_atom_site_aniso_label
_atom_site_aniso_U_11
_atom_site_aniso_U_22
_atom_site_aniso_U_33
_atom_site_aniso_U_23
_atom_site_aniso_U_13
_atom_site_aniso_U_12
Th1 0.0481(3) 0.0400(2) 0.0375(2) 0.0024(2) 0.00174(17) 0.0008(3)
N1 0.056(7) 0.030(5) 0.043(6) 0.005(4) -0.003(5) -0.007(5)
N2 0.045(6) 0.044(6) 0.036(5) -0.008(4) 0.008(4) -0.005(5)
N3 0.046(6) 0.036(5) 0.045(6) 0.017(4) -0.002(5) 0.012(5)
C1 0.077(10) 0.033(8) 0.054(8) 0.000(6) 0.009(7) 0.007(6)
C2 0.046(8) 0.039(8) 0.053(8) -0.003(6) 0.030(6) 0.006(6)
C3 0.075(10) 0.039(7) 0.043(7) -0.010(6) -0.001(7) 0.007(7)
C4 0.067(9) 0.037(7) 0.065(10) -0.002(6) 0.003(7) 0.006(6)
C5 0.067(9) 0.041(7) 0.061(9) -0.004(6) -0.004(7) -0.009(6)
C6 0.063(9) 0.030(6) 0.051(8) 0.005(6) 0.008(6) 0.005(6)
C7 0.058(9) 0.059(8) 0.035(7) 0.009(6) 0.012(6) -0.001(7)
C8 0.160(16) 0.048(9) 0.062(10) -0.010(7) 0.027(10) -0.004(9)
C9 0.099(13) 0.053(8) 0.075(10) -0.004(7) 0.042(9) -0.002(8)
C10 0.084(11) 0.045(7) 0.055(8) 0.003(6) 0.027(7) -0.011(7)
C11 0.139(15) 0.069(10) 0.071(10) 0.021(8) 0.018(10) 0.014(10)
C12 0.123(15) 0.082(11) 0.122(15) -0.019(10) 0.061(12) -0.033(11)
C13 0.061(9) 0.042(7) 0.049(8) -0.001(6) 0.014(7) 0.009(6)
C14 0.053(8) 0.029(6) 0.049(7) -0.007(5) 0.005(6) 0.026(6)
C15 0.047(8) 0.036(7) 0.068(9) 0.001(6) -0.003(7) 0.000(6)
C16 0.048(8) 0.060(9) 0.062(8) -0.016(7) -0.007(6) -0.001(6)
C17 0.051(9) 0.038(7) 0.064(9) 0.007(6) 0.015(7) 0.003(6)
C18 0.028(7) 0.039(7) 0.054(8) -0.003(6) 0.009(6) 0.011(5)
C19 0.075(10) 0.039(7) 0.040(7) 0.011(5) 0.003(7) -0.010(6)
C20 0.049(8) 0.031(7) 0.044(7) 0.003(5) 0.003(6) -0.009(6)
C21 0.074(9) 0.033(8) 0.054(8) 0.007(5) 0.011(7) -0.012(6)
C22 0.068(10) 0.063(9) 0.052(9) 0.010(7) 0.009(7) -0.003(7)
C23 0.066(10) 0.045(8) 0.062(10) 0.014(7) -0.026(7) -0.014(7)
C24 0.082(10) 0.063(9) 0.048(8) 0.014(8) 0.002(7) -0.018(9)
C25 0.054(8) 0.046(7) 0.030(7) 0.009(6) -0.004(6) -0.007(6)
C26 0.100(13) 0.057(10) 0.070(10) 0.007(7) 0.026(9) 0.015(8)
C27 0.132(17) 0.142(16) 0.138(17) 0.041(13) 0.074(14) 0.063(13)
C28 0.23(2) 0.073(11) 0.033(8) -0.006(7) 0.048(11) 0.028(12)
C29 0.095(12) 0.053(8) 0.036(7) 0.006(6) 0.021(7) -0.005(8)
C30 0.084(13) 0.112(13) 0.093(12) -0.035(10) 0.019(10) 0.019(10)
C31 0.144(15) 0.073(10) 0.053(9) -0.001(7) 0.022(9) -0.020(9)
C32 0.043(8) 0.082(10) 0.070(9) 0.002(7) 0.009(7) -0.011(7)
C33 0.062(9) 0.096(11) 0.058(8) -0.011(7) 0.013(7) 0.008(8)
Li1 0.057(14) 0.063(15) 0.077(15) 0.004(12) 0.003(12) 0.010(11)
Li1' 0.057(14) 0.063(15) 0.077(15) 0.004(12) 0.003(12) 0.010(11)

loop_
_atom_type_symbol
_atom_type_description
_atom_type_scat_dispersion_real
_atom_type_scat_dispersion_imag
_atom_type_scat_source
C C 0.0033 0.0016 'International Tables Vol C Tables 4.2.6.8 and 6.1.1.4'
H H 0.0000 0.0000 'International Tables Vol C Tables 4.2.6.8 and 6.1.1.4'
Li Li -0.0003 0.0001 'International Tables Vol C Tables 4.2.6.8 and 6.1.1.4'
N N 0.0061 0.0033 'International Tables Vol C Tables 4.2.6.8 and 6.1.1.4'
O O 0.0106 0.0060 'International Tables Vol C Tables 4.2.6.8 and 6.1.1.4'
Th Th -7.2400 8.8979 'International Tables Vol C Tables 4.2.6.8 and 6.1.1.4'

loop_
_geom_angle_atom_site_label_1
_geom_angle_atom_site_label_2
_geom_angle_atom_site_label_3
_geom_angle
N1 Th1 N3 127.0(3)
N1 Th1 C7 70.9(3)
N3 Th1 C7 117.3(3)
N1 Th1 N2 63.0(3)
N3 Th1 N2 64.0(3)
C7 Th1 N2 99.5(3)
N1 Th1 C33 86.8(4)
N3 Th1 C33 107.8(4)
C7 Th1 C33 134.5(4)
N2 Th1 C33 104.8(3)
N1 Th1 C32 130.7(3)
N3 Th1 C32 102.1(3)
C7 Th1 C32 84.2(4)
N2 Th1 C32 165.9(3)
C33 Th1 C32 81.4(4)
N1 Th1 C1 26.8(3)
N3 Th1 C1 149.9(3)
C7 Th1 C1 53.6(3)
N2 Th1 C1 88.0(3)
C33 Th1 C1 89.2(4)
C32 Th1 C1 105.0(3)
N1 Th1 Li1 106.8(4)
N3 Th1 Li1 116.6(4)
C7 Th1 Li1 109.4(5)
N2 Th1 Li1 144.2(4)
C33 Th1 Li1 39.5(4)
C32 Th1 Li1 42.8(4)
C1 Th1 Li1 92.4(4)
N1 Th1 H33B 66.2
N3 Th1 H33B 121.7
C7 Th1 H33B 119.9
N2 Th1 H33B 96.4
C33 Th1 H33B 20.8
C32 Th1 H33B 93.4
C1 Th1 H33B 69.6
Li1 Th1 H33B 51.0
C1 N1 C13 119.5(9)
C1 N1 Th1 106.9(7)
C13 N1 Th1 130.6(7)
C18 N2 C14 120.1(9)
C18 N2 Th1 119.4(7)
C14 N2 Th1 119.9(7)
C20 N3 C19 114.7(8)
C20 N3 Th1 117.1(7)
C19 N3 Th1 128.1(6)
C6 C1 N1 124.3(11)
C6 C1 C2 119.7(11)
N1 C1 C2 115.5(10)
C6 C1 Th1 142.8(8)
N1 C1 Th1 46.3(5)
C2 C1 Th1 77.8(6)
C3 C2 C1 116.8(10)
C3 C2 C7 123.5(10)
C1 C2 C7 119.7(10)
C4 C3 C2 121.9(11)
C4 C3 H3A 119.1
C2 C3 H3A 119.1
C5 C4 C3 120.7(12)
C5 C4 H4A 119.6
C3 C4 H4A 119.6
C4 C5 C6 120.8(11)
C4 C5 H5A 119.6
C6 C5 H5A 119.6
C5 C6 C1 119.6(11)
C5 C6 C10 120.8(11)
C1 C6 C10 119.5(10)
C9 C7 C2 114.4(10)
C9 C7 C8 107.7(10)
C2 C7 C8 111.1(10)
C9 C7 Th1 101.4(7)
C2 C7 Th1 95.0(6)
C8 C7 Th1 126.9(8)
C7 C8 H8A 109.5
C7 C8 H8B 109.5
H8A C8 H8B 109.5
C7 C8 H8C 109.5
H8A C8 H8C 109.5
H8B C8 H8C 109.5
C7 C9 H9A 109.5
C7 C9 H9B 109.5
H9A C9 H9B 109.5
C7 C9 H9C 109.5
H9A C9 H9C 109.5
H9B C9 H9C 109.5
C12 C10 C6 113.3(12)
C12 C10 C11 111.0(11)
C6 C10 C11 109.4(10)
C12 C10 H10A 107.6
C6 C10 H10A 107.6
C11 C10 H10A 107.6
C10 C11 H11A 109.5
C10 C11 H11B 109.5
H11A C11 H11B 109.5
C10 C11 H11C 109.5
H11A C11 H11C 109.5
H11B C11 H11C 109.5
C10 C12 H12A 109.5
C10 C12 H12B 109.5
H12A C12 H12B 109.5
C10 C12 H12C 109.5
H12A C12 H12C 109.5
H12B C12 H12C 109.5
N1 C13 C14 110.2(9)
N1 C13 H13A 109.6
C14 C13 H13A 109.6
N1 C13 H13B 109.6
C14 C13 H13B 109.6
H13A C13 H13B 108.1
N2 C14 C15 121.4(11)
N2 C14 C13 115.6(10)
C15 C14 C13 122.9(10)
C16 C15 C14 118.5(11)
C16 C15 H15A 120.7
C14 C15 H15A 120.7
C15 C16 C17 120.9(11)
C15 C16 H16A 119.6
C17 C16 H16A 119.6
C16 C17 C18 118.1(11)
C16 C17 H17A 120.9
C18 C17 H17A 120.9
N2 C18 C17 120.8(10)
N2 C18 C19 116.8(10)
C17 C18 C19 122.3(10)
N3 C19 C18 111.2(9)
N3 C19 H19A 109.4
C18 C19 H19A 109.4
N3 C19 H19B 109.4
C18 C19 H19B 109.4
H19A C19 H19B 108.0
C21 C20 C25 120.0(10)
C21 C20 N3 120.0(10)
C25 C20 N3 119.9(10)
C20 C21 C22 120.8(11)
C20 C21 C26 124.1(10)
C22 C21 C26 114.9(11)
C23 C22 C21 117.3(12)
C23 C22 H22A 121.3
C21 C22 H22A 121.3
C22 C23 C24 121.8(12)
C22 C23 H23A 119.1
C24 C23 H23A 119.1
C25 C24 C23 120.4(12)
C25 C24 H24A 119.8
C23 C24 H24A 119.8
C24 C25 C20 119.5(11)
C24 C25 C29 120.1(11)
C20 C25 C29 120.3(10)
C21 C26 C28 112.4(11)
C21 C26 C27 113.6(13)
C28 C26 C27 110.3(13)
C21 C26 H26A 106.7
C28 C26 H26A 106.7
C27 C26 H26A 106.7
C26 C27 H27A 109.5
C26 C27 H27B 109.5
H27A C27 H27B 109.5
C26 C27 H27C 109.5
H27A C27 H27C 109.5
H27B C27 H27C 109.5
C26 C28 H28A 109.5
C26 C28 H28B 109.5
H28A C28 H28B 109.5
C26 C28 H28C 109.5
H28A C28 H28C 109.5
H28B C28 H28C 109.5
C30 C29 C25 112.2(10)
C30 C29 C31 108.0(11)
C25 C29 C31 113.7(11)
C30 C29 H29A 107.6
C25 C29 H29A 107.6
C31 C29 H29A 107.6
C29 C30 H30A 109.5
C29 C30 H30B 109.5
H30A C30 H30B 109.5
C29 C30 H30C 109.5
H30A C30 H30C 109.5
H30B C30 H30C 109.5
C29 C31 H31A 109.5
C29 C31 H31B 109.5
H31A C31 H31B 109.5
C29 C31 H31C 109.5
H31A C31 H31C 109.5
H31B C31 H31C 109.5
Li1 C32 Th1 80.9(6)
Li1 C32 H32A 76.9
Th1 C32 H32A 157.7
Li1 C32 H32B 131.2
Th1 C32 H32B 82.2
H32A C32 H32B 110.8
Li1 C32 H32C 113.3
Th1 C32 H32C 82.1
H32A C32 H32C 109.0
H32B C32 H32C 109.2
Li1 C33 Th1 85.1(7)
Li1 C33 H33A 74.5
Th1 C33 H33A 159.3
Li1 C33 H33B 113.0
Th1 C33 H33B 81.1
H33A C33 H33B 109.8
Li1 C33 H33C 132.9
Th1 C33 H33C 82.4
H33A C33 H33C 108.9
H33B C33 H33C 109.6
O2 Li1 C33 125.4(11)
O2 Li1 O1 81.8(9)
C33 Li1 O1 113.6(10)
O2 Li1 C32 103.6(10)
C33 Li1 C32 110.2(11)
O1 Li1 C32 120.3(10)
O2 Li1 Th1 124.9(9)
C33 Li1 Th1 55.4(6)
O1 Li1 Th1 153.2(10)
C32 Li1 Th1 56.3(6)
O2 Li1 H32A 89.9
C33 Li1 H32A 134.6
O1 Li1 H32A 97.3
C32 Li1 H32A 25.7
Th1 Li1 H32A 82.0
O2 Li1 H33A 113.6
C33 Li1 H33A 27.5
O1 Li1 H33A 88.2
C32 Li1 H33A 136.1
Th1 Li1 H33A 82.9
H32A Li1 H33A 156.5
C34 O1 C35 120.8(15)
C34 O1 Li1 125.5(13)
C35 O1 Li1 105.4(11)
C37 O2 C36 105.0(13)
C37 O2 Li1 120.9(11)
C36 O2 Li1 108.6(11)
O1 C34 H34A 109.5
O1 C34 H34B 109.5
H34A C34 H34B 109.5
O1 C34 H34C 109.5
H34A C34 H34C 109.5
H34B C34 H34C 109.5
O1 C35 C36 103.6(16)
O1 C35 H35A 111.0
C36 C35 H35A 111.0
O1 C35 H35B 111.0
C36 C35 H35B 111.0
H35A C35 H35B 109.0
O2 C36 C35 99.3(14)
O2 C36 H36A 111.9
C35 C36 H36A 111.9
O2 C36 H36B 111.9
C35 C36 H36B 111.9
H36A C36 H36B 109.6
O2 C37 H37A 109.5
O2 C37 H37B 109.5
H37A C37 H37B 109.5
O2 C37 H37C 109.5
H37A C37 H37C 109.5
H37B C37 H37C 109.5
C34' O1' C35' 120.5(15)
C37' O2' C36' 105.0(13)
O1' C34' H34D 109.5
O1' C34' H34E 109.5
H34D C34' H34E 109.5
O1' C34' H34F 109.5
H34D C34' H34F 109.5
H34E C34' H34F 109.5
O1' C35' C36' 103.7(16)
O1' C35' H35C 111.0
C36' C35' H35C 111.0
O1' C35' H35D 111.0
C36' C35' H35D 111.0
H35C C35' H35D 109.0
O2' C36' C35' 99.2(14)
O2' C36' H36C 111.9
C35' C36' H36C 111.9
O2' C36' H36D 111.9
C35' C36' H36D 111.9
H36C C36' H36D 109.6
O2' C37' H37D 109.5
O2' C37' H37E 109.5
H37D C37' H37E 109.5
O2' C37' H37F 109.5
H37D C37' H37F 109.5
H37E C37' H37F 109.5

loop_
_geom_bond_atom_site_label_1
_geom_bond_atom_site_label_2
_geom_bond_distance
Th1 N1 2.304(8)
Th1 N3 2.346(9)
Th1 C7 2.565(11)
Th1 N2 2.617(9)
Th1 C33 2.633(12)
Th1 C32 2.686(12)
Th1 C1 3.049(11)
Th1 Li1 3.19(2)
Th1 H33B 2.6576
N1 C1 1.437(13)
N1 C13 1.457(13)
N2 C18 1.343(12)
N2 C14 1.352(12)
N3 C20 1.448(12)
N3 C19 1.459(13)
C1 C6 1.421(15)
C1 C2 1.459(15)
C2 C3 1.419(15)
C2 C7 1.512(14)
C3 C4 1.389(15)
C3 H3A 0.9500
C4 C5 1.373(15)
C4 H4A 0.9500
C5 C6 1.403(15)
C5 H5A 0.9500
C6 C10 1.536(15)
C7 C9 1.510(17)
C7 C8 1.549(15)
C8 H8A 0.9800
C8 H8B 0.9800
C8 H8C 0.9800
C9 H9A 0.9800
C9 H9B 0.9800
C9 H9C 0.9800
C10 C12 1.535(17)
C10 C11 1.543(17)
C10 H10A 1.0000
C11 H11A 0.9800
C11 H11B 0.9800
C11 H11C 0.9800
C12 H12A 0.9800
C12 H12B 0.9800
C12 H12C 0.9800
C13 C14 1.487(15)
C13 H13A 0.9900
C13 H13B 0.9900
C14 C15 1.386(15)
C15 C16 1.368(15)
C15 H15A 0.9500
C16 C17 1.383(14)
C16 H16A 0.9500
C17 C18 1.405(15)
C17 H17A 0.9500
C18 C19 1.495(14)
C19 H19A 0.9900
C19 H19B 0.9900
C20 C21 1.395(15)
C20 C25 1.417(14)
C21 C22 1.412(15)
C21 C26 1.514(17)
C22 C23 1.390(16)
C22 H22A 0.9500
C23 C24 1.410(17)
C23 H23A 0.9500
C24 C25 1.354(15)
C24 H24A 0.9500
C25 C29 1.532(16)
C26 C28 1.545(18)
C26 C27 1.57(2)
C26 H26A 1.0000
C27 H27A 0.9800
C27 H27B 0.9800
C27 H27C 0.9800
C28 H28A 0.9800
C28 H28B 0.9800
C28 H28C 0.9800
C29 C30 1.517(17)
C29 C31 1.555(16)
C29 H29A 1.0000
C30 H30A 0.9800
C30 H30B 0.9800
C30 H30C 0.9800
C31 H31A 0.9800
C31 H31B 0.9800
C31 H31C 0.9800
C32 Li1 2.19(2)
C32 H32A 0.9744
C32 H32B 0.9534
C32 H32C 0.9699
C33 Li1 2.04(2)
C33 H33A 0.9618
C33 H33B 0.9539
C33 H33C 0.9644
Li1 O2 2.01(2)
Li1 O1 2.05(2)
Li1 H32A 2.1881
Li1 H33A 2.0043
O1 C34 1.413(18)
O1 C35 1.469(17)
O2 C37 1.482(17)
O2 C36 1.508(18)
C34 H34A 0.9800
C34 H34B 0.9800
C34 H34C 0.9800
C35 C36 1.51(2)
C35 H35A 0.9900
C35 H35B 0.9900
C36 H36A 0.9900
C36 H36B 0.9900
C37 H37A 0.9800
C37 H37B 0.9800
C37 H37C 0.9800
O1' C34' 1.414(18)
O1' C35' 1.469(17)
O2' C37' 1.482(17)
O2' C36' 1.508(18)
C34' H34D 0.9800
C34' H34E 0.9800
C34' H34F 0.9800
C35' C36' 1.51(2)
C35' H35C 0.9900
C35' H35D 0.9900
C36' H36C 0.9900
C36' H36D 0.9900
C37' H37D 0.9800
C37' H37E 0.9800
C37' H37F 0.9800

loop_
_geom_torsion_atom_site_label_1
_geom_torsion_atom_site_label_2
_geom_torsion_atom_site_label_3
_geom_torsion_atom_site_label_4
_geom_torsion
N3 Th1 N1 C1 -155.5(7)
C7 Th1 N1 C1 -45.2(7)
N2 Th1 N1 C1 -157.1(8)
C33 Th1 N1 C1 94.5(8)
C32 Th1 N1 C1 18.8(9)
Li1 Th1 N1 C1 60.1(8)
N3 Th1 N1 C13 4.2(11)
C7 Th1 N1 C13 114.5(10)
N2 Th1 N1 C13 2.6(8)
C33 Th1 N1 C13 -105.8(9)
C32 Th1 N1 C13 178.5(8)
C1 Th1 N1 C13 159.7(14)
Li1 Th1 N1 C13 -140.2(9)
N1 Th1 N2 C18 174.4(8)
N3 Th1 N2 C18 -4.2(7)
C7 Th1 N2 C18 111.7(7)
C33 Th1 N2 C18 -107.1(8)
C32 Th1 N2 C18 7.1(16)
C1 Th1 N2 C18 164.3(7)
Li1 Th1 N2 C18 -104.3(10)
N1 Th1 N2 C14 2.9(7)
N3 Th1 N2 C14 -175.7(8)
C7 Th1 N2 C14 -59.8(8)
C33 Th1 N2 C14 81.4(8)
C32 Th1 N2 C14 -164.3(12)
C1 Th1 N2 C14 -7.2(7)
Li1 Th1 N2 C14 84.2(10)
N1 Th1 N3 C20 -177.9(7)
C7 Th1 N3 C20 96.2(8)
N2 Th1 N3 C20 -176.3(8)
C33 Th1 N3 C20 -78.2(8)
C32 Th1 N3 C20 6.5(8)
C1 Th1 N3 C20 160.2(7)
Li1 Th1 N3 C20 -36.4(9)
N1 Th1 N3 C19 -2.0(10)
C7 Th1 N3 C19 -87.8(9)
N2 Th1 N3 C19 -0.4(8)
C33 Th1 N3 C19 97.7(9)
C32 Th1 N3 C19 -177.6(9)
C1 Th1 N3 C19 -23.8(12)
Li1 Th1 N3 C19 139.5(9)
C13 N1 C1 C6 64.6(15)
Th1 N1 C1 C6 -133.0(10)
C13 N1 C1 C2 -123.6(11)
Th1 N1 C1 C2 38.8(11)
C13 N1 C1 Th1 -162.4(12)
N1 Th1 C1 C6 91.7(16)
N3 Th1 C1 C6 133.0(13)
C7 Th1 C1 C6 -144.6(16)
N2 Th1 C1 C6 112.0(14)
C33 Th1 C1 C6 7.2(14)
C32 Th1 C1 C6 -73.6(14)
Li1 Th1 C1 C6 -32.1(14)
N3 Th1 C1 N1 41.3(11)
C7 Th1 C1 N1 123.7(9)
N2 Th1 C1 N1 20.3(7)
C33 Th1 C1 N1 -84.5(8)
C32 Th1 C1 N1 -165.3(7)
Li1 Th1 C1 N1 -123.8(8)
N1 Th1 C1 C2 -144.7(11)
N3 Th1 C1 C2 -103.4(8)
C7 Th1 C1 C2 -21.0(6)
N2 Th1 C1 C2 -124.4(7)
C33 Th1 C1 C2 130.8(7)
C32 Th1 C1 C2 50.0(7)
Li1 Th1 C1 C2 91.5(7)
C6 C1 C2 C3 -0.8(16)
N1 C1 C2 C3 -173.0(10)
Th1 C1 C2 C3 -145.4(9)
C6 C1 C2 C7 178.9(10)
N1 C1 C2 C7 6.7(15)
Th1 C1 C2 C7 34.3(9)
C1 C2 C3 C4 -1.9(17)
C7 C2 C3 C4 178.4(11)
C2 C3 C4 C5 0.3(18)
C3 C4 C5 C6 4.3(19)
C4 C5 C6 C1 -7.0(18)
C4 C5 C6 C10 172.1(11)
N1 C1 C6 C5 176.6(10)
C2 C1 C6 C5 5.2(17)
Th1 C1 C6 C5 115.6(13)
N1 C1 C6 C10 -2.5(17)
C2 C1 C6 C10 -173.9(10)
Th1 C1 C6 C10 -63.5(18)
C3 C2 C7 C9 -116.5(12)
C1 C2 C7 C9 63.8(13)
C3 C2 C7 C8 5.7(16)
C1 C2 C7 C8 -173.9(10)
C3 C2 C7 Th1 138.6(9)
C1 C2 C7 Th1 -41.1(11)
N1 Th1 C7 C9 -72.9(7)
N3 Th1 C7 C9 49.6(8)
N2 Th1 C7 C9 -15.9(7)
C33 Th1 C7 C9 -137.7(7)
C32 Th1 C7 C9 150.3(7)
C1 Th1 C7 C9 -96.3(8)
Li1 Th1 C7 C9 -174.5(7)
N1 Th1 C7 C2 43.2(7)
N3 Th1 C7 C2 165.8(6)
N2 Th1 C7 C2 100.2(7)
C33 Th1 C7 C2 -21.6(9)
C32 Th1 C7 C2 -93.5(7)
C1 Th1 C7 C2 19.8(6)
Li1 Th1 C7 C2 -58.4(8)
N1 Th1 C7 C8 164.4(12)
N3 Th1 C7 C8 -73.0(11)
N2 Th1 C7 C8 -138.6(11)
C33 Th1 C7 C8 99.6(11)
C32 Th1 C7 C8 27.7(11)
C1 Th1 C7 C8 141.0(12)
Li1 Th1 C7 C8 62.8(12)
C5 C6 C10 C12 -48.7(16)
C1 C6 C10 C12 130.4(12)
C5 C6 C10 C11 75.8(15)
C1 C6 C10 C11 -105.1(13)
C1 N1 C13 C14 150.6(10)
Th1 N1 C13 C14 -6.9(13)
C18 N2 C14 C15 2.2(15)
Th1 N2 C14 C15 173.6(8)
C18 N2 C14 C13 -178.8(9)
Th1 N2 C14 C13 -7.4(12)
N1 C13 C14 N2 8.5(13)
N1 C13 C14 C15 -172.5(10)
N2 C14 C15 C16 -3.6(17)
C13 C14 C15 C16 177.4(10)
C14 C15 C16 C17 3.0(18)
C15 C16 C17 C18 -0.9(17)
C14 N2 C18 C17 0.0(15)
Th1 N2 C18 C17 -171.5(8)
C14 N2 C18 C19 179.4(9)
Th1 N2 C18 C19 7.9(12)
C16 C17 C18 N2 -0.6(16)
C16 C17 C18 C19 -180.0(10)
C20 N3 C19 C18 -179.8(9)
Th1 N3 C19 C18 4.2(14)
N2 C18 C19 N3 -7.6(14)
C17 C18 C19 N3 171.8(10)
C19 N3 C20 C21 -71.8(13)
Th1 N3 C20 C21 104.7(10)
C19 N3 C20 C25 105.0(12)
Th1 N3 C20 C25 -78.6(11)
C25 C20 C21 C22 3.9(17)
N3 C20 C21 C22 -179.4(10)
C25 C20 C21 C26 179.3(12)
N3 C20 C21 C26 -3.9(18)
C20 C21 C22 C23 -3.6(18)
C26 C21 C22 C23 -179.4(11)
C21 C22 C23 C24 1.8(18)
C22 C23 C24 C25 -0.2(19)
C23 C24 C25 C20 0.5(18)
C23 C24 C25 C29 -178.3(11)
C21 C20 C25 C24 -2.3(17)
N3 C20 C25 C24 -179.0(10)
C21 C20 C25 C29 176.5(11)
N3 C20 C25 C29 -0.3(16)
C20 C21 C26 C28 117.8(13)
C22 C21 C26 C28 -66.5(16)
C20 C21 C26 C27 -116.0(14)
C22 C21 C26 C27 59.7(15)
C24 C25 C29 C30 96.0(14)
C20 C25 C29 C30 -82.8(14)
C24 C25 C29 C31 -26.9(16)
C20 C25 C29 C31 154.3(11)
N1 Th1 C32 Li1 68.3(8)
N3 Th1 C32 Li1 -116.3(6)
C7 Th1 C32 Li1 126.9(7)
N2 Th1 C32 Li1 -126.7(12)
C33 Th1 C32 Li1 -9.8(7)
C1 Th1 C32 Li1 77.0(7)
N1 Th1 C33 Li1 -121.6(7)
N3 Th1 C33 Li1 110.5(7)
C7 Th1 C33 Li1 -62.6(9)
N2 Th1 C33 Li1 177.4(7)
C32 Th1 C33 Li1 10.4(7)
C1 Th1 C33 Li1 -94.8(7)
Th1 C33 Li1 O2 111.2(13)
Th1 C33 Li1 O1 -151.9(10)
Th1 C33 Li1 C32 -13.5(9)
Th1 C32 Li1 O2 -123.1(9)
Th1 C32 Li1 C33 13.4(9)
Th1 C32 Li1 O1 148.5(12)
N1 Th1 Li1 O2 -49.5(11)
N3 Th1 Li1 O2 161.8(10)
C7 Th1 Li1 O2 25.6(12)
N2 Th1 Li1 O2 -116.4(11)
C33 Th1 Li1 O2 -112.2(13)
C32 Th1 Li1 O2 83.1(11)
C1 Th1 Li1 O2 -26.5(11)
N1 Th1 Li1 C33 62.7(7)
N3 Th1 Li1 C33 -86.0(7)
C7 Th1 Li1 C33 137.8(6)
N2 Th1 Li1 C33 -4.3(11)
C32 Th1 Li1 C33 -164.7(10)
C1 Th1 Li1 C33 85.7(7)
N1 Th1 Li1 O1 135.9(18)
N3 Th1 Li1 O1 -13(2)
C7 Th1 Li1 O1 -149.0(18)
N2 Th1 Li1 O1 69(2)
C33 Th1 Li1 O1 73.2(18)
C32 Th1 Li1 O1 -92(2)
C1 Th1 Li1 O1 158.9(19)
N1 Th1 Li1 C32 -132.6(6)
N3 Th1 Li1 C32 78.7(6)
C7 Th1 Li1 C32 -57.5(7)
N2 Th1 Li1 C32 160.4(5)
C33 Th1 Li1 C32 164.7(10)
C1 Th1 Li1 C32 -109.6(6)
O2 Li1 O1 C34 -168(2)
C33 Li1 O1 C34 67(2)
C32 Li1 O1 C34 -67(2)
Th1 Li1 O1 C34 8(3)
O2 Li1 O1 C35 -19.7(13)
C33 Li1 O1 C35 -144.9(15)
C32 Li1 O1 C35 81.4(17)
Th1 Li1 O1 C35 155.9(19)
C33 Li1 O2 C37 -26(2)
O1 Li1 O2 C37 -139.5(15)
C32 Li1 O2 C37 101.2(16)
Th1 Li1 O2 C37 43(2)
C33 Li1 O2 C36 95.0(17)
O1 Li1 O2 C36 -18.1(12)
C32 Li1 O2 C36 -137.5(13)
Th1 Li1 O2 C36 164.3(12)
C34 O1 C35 C36 -156.3(19)
Li1 O1 C35 C36 53.8(16)
C37 O2 C36 C35 -179.1(15)
Li1 O2 C36 C35 50.2(16)
O1 C35 C36 O2 -67.7(17)
C34' O1' C35' C36' 157.4(19)
C37' O2' C36' C35' 178.6(15)
O1' C35' C36' O2' 67.8(17)

loop_
_platon_squeeze_void_nr
_platon_squeeze_void_average_x
_platon_squeeze_void_average_y
_platon_squeeze_void_average_z
_platon_squeeze_void_volume
_platon_squeeze_void_count_electrons
1 0.000 0.000 0.005 529.0 184.7
2 0.500 0.500 0.223 529.0 184.6
